data_7224760
loop_
_publ_author_name
'Liao, Zhuang'
'Wang, Dan'
'Zheng, Jianquan'
'Tan, Hongwei'
'Zheng, Xiangjun'
'Jin, Lin-Pei'

_publ_section_title
;
 A Single Chemosensor for Bimetal Cu(II) and Zn(II) in Aqueous Medium
;
_journal_name_full 'RSC Adv.'
_journal_paper_doi 10.1039/C6RA01030J
_journal_year 2016
_chemical_formula_sum 'C24 H24 N4 O'
_chemical_formula_weight 384.47
_chemical_name_systematic
; 
 ? 
;
_space_group_IT_number 14
_symmetry_cell_setting monoclinic
_symmetry_space_group_name_Hall '-P 2ybc'
_symmetry_space_group_name_H-M 'P 1 21/c 1'
_atom_sites_solution_hydrogens geom
_atom_sites_solution_primary direct
_atom_sites_solution_secondary difmap
_audit_creation_method SHELXL-97
_audit_update_record
;
2016-02-20 deposited with the CCDC.
2016-03-29 downloaded from the CCDC.
;
_cell_angle_alpha 90.00
_cell_angle_beta 105.069(2)
_cell_angle_gamma 90.00
_cell_formula_units_Z 4
_cell_length_a 14.0046(13)
_cell_length_b 8.9892(8)
_cell_length_c 16.6000(15)
_cell_measurement_reflns_used 1488
_cell_measurement_temperature 296(2)
_cell_measurement_theta_max 22.14
_cell_measurement_theta_min 2.54
_cell_volume 2017.9(3)
_computing_structure_refinement 'SHELXL-97 (Sheldrick, 1997)'
_computing_structure_solution 'SHELXS-97 (Sheldrick, 1990)'
_diffrn_ambient_temperature 296(2)
_diffrn_measured_fraction_theta_full 0.999
_diffrn_measured_fraction_theta_max 0.999
_diffrn_measurement_device_type 'Bruker APEX-II CCD'
_diffrn_measurement_method 'phi and omega scans'
_diffrn_radiation_monochromator graphite
_diffrn_radiation_source 'fine-focus sealed tube'
_diffrn_radiation_type MoK\a
_diffrn_radiation_wavelength 0.71073
_diffrn_reflns_av_R_equivalents 0.0499
_diffrn_reflns_av_sigmaI/netI 0.0581
_diffrn_reflns_limit_h_max 17
_diffrn_reflns_limit_h_min -18
_diffrn_reflns_limit_k_max 10
_diffrn_reflns_limit_k_min -11
_diffrn_reflns_limit_l_max 21
_diffrn_reflns_limit_l_min -21
_diffrn_reflns_number 13382
_diffrn_reflns_theta_full 27.52
_diffrn_reflns_theta_max 27.52
_diffrn_reflns_theta_min 1.51
_exptl_absorpt_coefficient_mu 0.080
_exptl_absorpt_correction_T_max 0.9944
_exptl_absorpt_correction_T_min 0.9643
_exptl_absorpt_correction_type multi-scan
_exptl_absorpt_process_details SADABS
_exptl_crystal_colour orange
_exptl_crystal_density_diffrn 1.266
_exptl_crystal_density_method 'not measured'
_exptl_crystal_description rod
_exptl_crystal_F_000 816
_exptl_crystal_size_max 0.46
_exptl_crystal_size_mid 0.09
_exptl_crystal_size_min 0.07
_refine_diff_density_max 0.385
_refine_diff_density_min -0.247
_refine_diff_density_rms 0.041
_refine_ls_extinction_method none
_refine_ls_goodness_of_fit_ref 1.023
_refine_ls_hydrogen_treatment mixed
_refine_ls_matrix_type full
_refine_ls_number_parameters 363
_refine_ls_number_reflns 4650
_refine_ls_number_restraints 0
_refine_ls_restrained_S_all 1.023
_refine_ls_R_factor_all 0.1550
_refine_ls_R_factor_gt 0.0720
_refine_ls_shift/su_max 0.000
_refine_ls_shift/su_mean 0.000
_refine_ls_structure_factor_coef Fsqd
_refine_ls_weighting_details 'calc w=1/[\s^2^(Fo^2^)+(0.0672P)^2^+1.1850P] where P=(Fo^2^+2Fc^2^)/3'
_refine_ls_weighting_scheme calc
_refine_ls_wR_factor_gt 0.1628
_refine_ls_wR_factor_ref 0.2045
_reflns_number_gt 2259
_reflns_number_total 4650
_reflns_threshold_expression >2sigma(I)
_cod_data_source_file c6ra01030j2.cif
_cod_data_source_block HL
_cod_depositor_comments
;
The following automatic conversions were performed:

'_exptl_absorpt_correction_type' value 'Multi-scan' changed to
'multi-scan' according to
/usr/data/users/saulius/crontab/automatic-downloads/rss-feeds/RSC/lib/dictionaries/cif_core.dic
dictionary named 'cif_core.dic' version 2.4.2 from 2011-04-26.

Automatic conversion script
Id: cif_fix_values 4268 2015-11-12 08:31:59Z antanas 
;
_cod_original_sg_symbol_H-M 'P 21/c'
_cod_database_code 7224760

loop_
_symmetry_equiv_pos_as_xyz
'x, y, z'
'-x, y+1/2, -z+1/2'
'-x, -y, -z'
'x, -y-1/2, z-1/2'

loop_
_atom_site_label
_atom_site_type_symbol
_atom_site_fract_x
_atom_site_fract_y
_atom_site_fract_z
_atom_site_U_iso_or_equiv
_atom_site_adp_type
_atom_site_occupancy
_atom_site_symmetry_multiplicity
_atom_site_calc_flag
_atom_site_refinement_flags
_atom_site_disorder_assembly
_atom_site_disorder_group
O1 O 0.85459(14) 0.4227(2) 0.51399(15) 0.0612(7) Uani 1 1 d . A 1
H1 H 0.8456(7) 0.327(4) 0.513(2) 0.092 Uiso 1 1 calc R A 1
N1A N 0.8148(3) 1.1250(5) 0.5272(3) 0.0447(11) Uani 0.662(4) 1 d P B 1
N2A N 0.8418(3) 0.8814(4) 0.5471(3) 0.0360(9) Uani 0.662(4) 1 d P B 1
N3A N 0.9322(2) 0.7366(4) 0.4754(2) 0.0461(11) Uani 0.662(4) 1 d P B 1
H3C H 0.9820 0.6703 0.4844 0.055 Uiso 0.662(4) 1 d PR B 1
N4 N 0.50895(19) 0.3966(3) 0.3740(2) 0.0814(10) Uani 1 1 d . . .
C1A C 0.7873(3) 1.0802(7) 0.5973(2) 0.0457(14) Uani 0.662(4) 1 d PG B 1
C2A C 0.7519(5) 1.1625(5) 0.6543(4) 0.061(2) Uani 0.662(4) 1 d PG B 1
H2A H 0.7405 1.2640 0.6461 0.073 Uiso 0.662(4) 1 calc PR B 1
C3A C 0.7334(7) 1.0932(8) 0.7235(4) 0.075(3) Uani 0.662(4) 1 d PG B 1
H3A H 0.7096 1.1482 0.7616 0.091 Uiso 0.662(4) 1 calc PR B 1
C4A C 0.7503(7) 0.9415(8) 0.7358(3) 0.061(2) Uani 0.662(4) 1 d PG B 1
H4A H 0.7380 0.8951 0.7822 0.073 Uiso 0.662(4) 1 calc PR B 1
C5A C 0.7858(5) 0.8592(5) 0.6789(4) 0.0503(18) Uani 0.662(4) 1 d PG B 1
H5A H 0.7972 0.7577 0.6871 0.060 Uiso 0.662(4) 1 calc PR B 1
C6A C 0.8043(3) 0.9285(6) 0.6096(3) 0.0390(15) Uani 0.662(4) 1 d PG B 1
C7A C 0.8471(6) 0.9995(10) 0.4981(5) 0.0349(18) Uani 0.662(4) 1 d P B 1
C8A C 0.8827(3) 0.9818(9) 0.4259(2) 0.0407(16) Uani 0.662(4) 1 d PG B 1
C9A C 0.8807(4) 1.0978(6) 0.3701(5) 0.0527(18) Uani 0.662(4) 1 d PG B 1
H9A H 0.8515 1.1879 0.3773 0.063 Uiso 0.662(4) 1 calc PR B 1
C10A C 0.9226(7) 1.0790(7) 0.3034(4) 0.063(2) Uani 0.662(4) 1 d PG B 1
H10A H 0.9213 1.1566 0.2661 0.076 Uiso 0.662(4) 1 calc PR B 1
C11A C 0.9663(6) 0.9443(9) 0.2926(4) 0.071(3) Uani 0.662(4) 1 d PG B 1
H11A H 0.9943 0.9317 0.2480 0.085 Uiso 0.662(4) 1 calc PR B 1
C12A C 0.9683(4) 0.8283(5) 0.3484(5) 0.0547(17) Uani 0.662(4) 1 d PG B 1
H12A H 0.9975 0.7382 0.3411 0.066 Uiso 0.662(4) 1 calc PR B 1
C13A C 0.9264(4) 0.8471(6) 0.4150(3) 0.0424(15) Uani 0.662(4) 1 d PG B 1
C14A C 0.8584(3) 0.7275(4) 0.5248(3) 0.0401(11) Uani 0.662(4) 1 d P B 1
H14A H 0.8887 0.6735 0.5764 0.048 Uiso 0.662(4) 1 calc PR B 1
C15 C 0.76540(19) 0.6466(3) 0.48096(16) 0.0377(6) Uani 1 1 d . . .
C16 C 0.6756(2) 0.7142(3) 0.44450(19) 0.0492(8) Uani 1 1 d . B .
H16 H 0.6725 0.8176 0.4445 0.059 Uiso 1 1 calc R . .
C17 C 0.5913(2) 0.6363(3) 0.40848(19) 0.0547(8) Uani 1 1 d . . .
H17 H 0.5331 0.6873 0.3844 0.066 Uiso 1 1 calc R B .
C18 C 0.5921(2) 0.4798(3) 0.40761(19) 0.0506(8) Uani 1 1 d . B .
C19 C 0.6828(2) 0.4105(3) 0.44205(19) 0.0495(8) Uani 1 1 d . . .
H19 H 0.6869 0.3073 0.4405 0.059 Uiso 1 1 calc R B .
C20 C 0.76674(19) 0.4919(3) 0.47837(17) 0.0405(6) Uani 1 1 d . A .
C21 C 0.4079(3) 0.4572(5) 0.3612(3) 0.0891(13) Uani 1 1 d . . .
H21A H 0.3676 0.3874 0.3825 0.107 Uiso 1 1 calc R . .
H21B H 0.4107 0.5497 0.3918 0.107 Uiso 1 1 calc R . .
C22 C 0.3639(4) 0.4835(6) 0.2748(3) 0.135(2) Uani 1 1 d . . .
H22A H 0.4025 0.5553 0.2542 0.203 Uiso 1 1 calc R . .
H22B H 0.2980 0.5208 0.2676 0.203 Uiso 1 1 calc R . .
H22C H 0.3616 0.3921 0.2444 0.203 Uiso 1 1 calc R . .
C23 C 0.5165(3) 0.2357(4) 0.3563(3) 0.0844(12) Uani 1 1 d . . .
H23A H 0.4637 0.2091 0.3079 0.101 Uiso 1 1 calc R . .
H23B H 0.5789 0.2173 0.3430 0.101 Uiso 1 1 calc R . .
C24 C 0.5102(3) 0.1414(5) 0.4263(3) 0.1155(17) Uani 1 1 d . . .
H24A H 0.4502 0.1630 0.4418 0.173 Uiso 1 1 calc R . .
H24B H 0.5659 0.1604 0.4729 0.173 Uiso 1 1 calc R . .
H24C H 0.5105 0.0388 0.4103 0.173 Uiso 1 1 calc R . .
N1B N 0.8372(6) 1.1197(10) 0.4822(6) 0.048(2) Uani 0.338(4) 1 d P B 2
N2B N 0.8603(5) 0.8757(8) 0.4957(6) 0.044(2) Uani 0.338(4) 1 d P B 2
N3B N 0.8584(5) 0.7392(8) 0.6140(4) 0.052(2) Uani 0.338(4) 1 d P B 2
H3D H 0.8905 0.6709 0.6509 0.062 Uiso 0.338(4) 1 d PR B 2
C1B C 0.8755(5) 1.0632(15) 0.4164(7) 0.040(3) Uani 0.338(4) 1 d PG B 2
C2B C 0.8983(9) 1.1369(8) 0.3502(10) 0.056(4) Uani 0.338(4) 1 d PG B 2
H2B H 0.8867 1.2385 0.3431 0.067 Uiso 0.338(4) 1 calc PR B 2
C3B C 0.9384(13) 1.0587(15) 0.2945(8) 0.078(7) Uani 0.338(4) 1 d PG B 2
H3B H 0.9536 1.1081 0.2502 0.093 Uiso 0.338(4) 1 calc PR B 2
C4B C 0.9557(11) 0.9068(15) 0.3051(8) 0.057(4) Uani 0.338(4) 1 d PG B 2
H4B H 0.9825 0.8545 0.2679 0.068 Uiso 0.338(4) 1 calc PR B 2
C5B C 0.9329(9) 0.8331(8) 0.3713(9) 0.055(4) Uani 0.338(4) 1 d PG B 2
H5B H 0.9445 0.7315 0.3784 0.066 Uiso 0.338(4) 1 calc PR B 2
C6B C 0.8928(7) 0.9113(16) 0.4270(5) 0.040(3) Uani 0.338(4) 1 d PG B 2
C7B C 0.8270(12) 1.007(3) 0.5231(11) 0.040(4) Uani 0.338(4) 1 d P B 2
C8B C 0.7956(7) 0.9923(16) 0.5980(5) 0.044(3) Uani 0.338(4) 1 d PG B 2
C9B C 0.7500(9) 1.1100(11) 0.6276(7) 0.064(4) Uani 0.338(4) 1 d PG B 2
H9B H 0.7415 1.2005 0.5996 0.077 Uiso 0.338(4) 1 calc PR B 2
C10B C 0.7170(12) 1.0923(15) 0.6991(8) 0.057(5) Uani 0.338(4) 1 d PG B 2
H10B H 0.6865 1.1710 0.7189 0.069 Uiso 0.338(4) 1 calc PR B 2
C11B C 0.7296(14) 0.9569(19) 0.7410(8) 0.092(8) Uani 0.338(4) 1 d PG B 2
H11B H 0.7076 0.9451 0.7888 0.111 Uiso 0.338(4) 1 calc PR B 2
C12B C 0.7753(10) 0.8392(12) 0.7114(8) 0.062(5) Uani 0.338(4) 1 d PG B 2
H12B H 0.7837 0.7486 0.7395 0.075 Uiso 0.338(4) 1 calc PR B 2
C13B C 0.8082(6) 0.8569(11) 0.6399(8) 0.046(3) Uani 0.338(4) 1 d PG B 2
C14B C 0.8592 0.7266 0.5255 0.040 Uani 0.34 1 d P B 2
H14B H 0.9177 0.6718 0.5199 0.048 Uiso 0.338(4) 1 calc PR B 2

loop_
_atom_site_aniso_label
_atom_site_aniso_U_11
_atom_site_aniso_U_22
_atom_site_aniso_U_33
_atom_site_aniso_U_23
_atom_site_aniso_U_13
_atom_site_aniso_U_12
O1 0.0471(12) 0.0236(9) 0.1033(18) 0.0023(11) 0.0022(11) 0.0023(9)
N1A 0.050(2) 0.021(2) 0.064(3) -0.004(2) 0.017(2) 0.0042(17)
N2A 0.044(2) 0.0183(18) 0.045(2) -0.0026(18) 0.0108(19) 0.0027(15)
N3A 0.0379(19) 0.0290(18) 0.074(3) -0.0006(18) 0.0189(18) 0.0044(15)
N4 0.0409(15) 0.0460(16) 0.143(3) -0.0213(17) -0.0015(17) -0.0035(13)
C1A 0.045(3) 0.035(3) 0.059(4) -0.012(3) 0.016(2) 0.004(3)
C2A 0.061(4) 0.053(4) 0.074(5) -0.022(3) 0.027(4) -0.001(3)
C3A 0.078(6) 0.087(7) 0.062(5) -0.029(4) 0.019(5) -0.013(5)
C4A 0.063(4) 0.068(6) 0.056(5) 0.003(4) 0.023(4) -0.012(4)
C5A 0.048(4) 0.039(3) 0.065(5) 0.006(3) 0.017(4) -0.008(3)
C6A 0.037(3) 0.023(4) 0.054(4) -0.003(3) 0.007(3) -0.006(3)
C7A 0.032(4) 0.018(3) 0.055(5) -0.004(3) 0.013(3) 0.002(2)
C8A 0.035(3) 0.034(4) 0.050(3) 0.016(3) 0.006(2) -0.006(3)
C9A 0.051(4) 0.053(4) 0.056(6) 0.013(3) 0.018(3) -0.003(3)
C10A 0.059(4) 0.082(6) 0.047(5) 0.020(4) 0.012(4) -0.018(4)
C11A 0.074(5) 0.082(6) 0.062(5) -0.009(4) 0.027(4) -0.020(5)
C12A 0.052(4) 0.073(4) 0.046(4) -0.017(3) 0.025(3) -0.006(3)
C13A 0.027(3) 0.043(4) 0.060(4) -0.018(3) 0.015(3) -0.003(2)
C14A 0.043(2) 0.0202(19) 0.054(3) 0.0027(18) 0.0064(19) 0.0045(17)
C15 0.0404(14) 0.0245(12) 0.0480(16) 0.0020(12) 0.0114(12) 0.0009(11)
C16 0.0467(17) 0.0263(14) 0.072(2) 0.0025(14) 0.0099(15) 0.0035(13)
C17 0.0420(17) 0.0425(17) 0.072(2) 0.0003(15) 0.0014(15) 0.0057(14)
C18 0.0431(17) 0.0364(15) 0.069(2) -0.0053(14) 0.0091(15) -0.0037(13)
C19 0.0459(17) 0.0262(14) 0.075(2) -0.0019(14) 0.0144(15) -0.0014(12)
C20 0.0377(14) 0.0270(13) 0.0560(17) 0.0011(12) 0.0107(13) 0.0020(12)
C21 0.066(2) 0.072(3) 0.115(4) -0.001(2) -0.004(2) -0.016(2)
C22 0.152(5) 0.111(4) 0.134(5) 0.040(4) 0.024(4) -0.002(4)
C23 0.060(2) 0.070(3) 0.115(3) -0.020(2) 0.008(2) -0.017(2)
C24 0.088(3) 0.097(4) 0.159(5) 0.023(3) 0.028(3) -0.015(3)
N1B 0.053(5) 0.027(5) 0.063(6) 0.000(4) 0.014(4) -0.002(3)
N2B 0.046(4) 0.020(4) 0.061(6) 0.002(4) 0.008(4) -0.005(3)
N3B 0.060(5) 0.041(4) 0.047(4) 0.010(3) -0.002(3) -0.001(4)
C1B 0.040(5) 0.036(7) 0.040(6) 0.018(5) 0.006(5) -0.012(5)
C2B 0.062(8) 0.070(8) 0.038(7) 0.019(7) 0.019(5) -0.017(6)
C3B 0.070(12) 0.092(15) 0.079(12) -0.014(11) 0.033(10) -0.026(10)
C4B 0.058(9) 0.065(9) 0.051(8) 0.013(7) 0.019(7) -0.002(7)
C5B 0.077(9) 0.035(5) 0.074(10) -0.021(6) 0.057(7) -0.004(5)
C6B 0.037(7) 0.040(9) 0.041(6) 0.016(5) 0.005(5) -0.006(6)
C7B 0.022(6) 0.045(10) 0.054(10) -0.015(7) 0.012(5) 0.003(5)
C8B 0.042(6) 0.028(8) 0.060(7) -0.013(6) 0.010(5) 0.004(6)
C9B 0.075(10) 0.064(9) 0.047(8) -0.009(7) 0.002(7) -0.012(8)
C10B 0.053(8) 0.076(11) 0.045(7) -0.030(7) 0.017(7) 0.007(7)
C11B 0.061(11) 0.12(2) 0.092(15) -0.018(13) 0.011(9) -0.011(11)
C12B 0.052(7) 0.054(7) 0.081(12) 0.024(7) 0.016(8) -0.013(6)
C13B 0.035(5) 0.055(8) 0.049(8) -0.015(7) 0.012(5) -0.011(6)
C14B 0.044 0.021 0.054 -0.001 0.009 0.000

loop_
_atom_type_symbol
_atom_type_description
_atom_type_scat_dispersion_real
_atom_type_scat_dispersion_imag
_atom_type_scat_source
C C 0.0033 0.0016 'International Tables Vol C Tables 4.2.6.8 and 6.1.1.4'
H H 0.0000 0.0000 'International Tables Vol C Tables 4.2.6.8 and 6.1.1.4'
N N 0.0061 0.0033 'International Tables Vol C Tables 4.2.6.8 and 6.1.1.4'
O O 0.0106 0.0060 'International Tables Vol C Tables 4.2.6.8 and 6.1.1.4'

loop_
_geom_angle_atom_site_label_1
_geom_angle_atom_site_label_2
_geom_angle_atom_site_label_3
_geom_angle
C20 O1 H1 109.5
C7A N1A C1A 104.5(6)
C6A N2A C7A 108.1(5)
C6A N2A C14A 127.6(5)
C7A N2A C14A 123.5(5)
C13A N3A C14A 121.2(4)
C13A N3A H3C 119.2
C14A N3A H3C 119.6
C18 N4 C21 122.4(3)
C18 N4 C23 120.9(3)
C21 N4 C23 116.4(3)
N1A C1A C2A 130.3(5)
N1A C1A C6A 109.6(5)
C2A C1A C6A 120.0
C1A C2A C3A 120.0
C1A C2A H2A 120.0
C3A C2A H2A 120.0
C4A C3A C2A 120.0
C4A C3A H3A 120.0
C2A C3A H3A 120.0
C3A C4A C5A 120.0
C3A C4A H4A 120.0
C5A C4A H4A 120.0
C6A C5A C4A 120.0
C6A C5A H5A 120.0
C4A C5A H5A 120.0
N2A C6A C5A 133.6(5)
N2A C6A C1A 106.3(5)
C5A C6A C1A 120.0
N2A C7A N1A 111.4(7)
N2A C7A C8A 120.4(7)
N1A C7A C8A 128.2(8)
C9A C8A C13A 120.0
C9A C8A C7A 121.9(7)
C13A C8A C7A 118.0(7)
C8A C9A C10A 120.0
C8A C9A H9A 120.0
C10A C9A H9A 120.0
C9A C10A C11A 120.0
C9A C10A H10A 120.0
C11A C10A H10A 120.0
C10A C11A C12A 120.0
C10A C11A H11A 120.0
C12A C11A H11A 120.0
C13A C12A C11A 120.0
C13A C12A H12A 120.0
C11A C12A H12A 120.0
C12A C13A C8A 120.0
C12A C13A N3A 121.8(6)
C8A C13A N3A 118.1(6)
N2A C14A N3A 105.5(3)
N2A C14A C15 113.8(3)
N3A C14A C15 113.6(3)
N2A C14A H14A 107.9
N3A C14A H14A 107.9
C15 C14A H14A 107.9
C16 C15 C20 116.3(2)
C16 C15 C14A 124.9(2)
C20 C15 C14A 118.7(3)
C16 C15 C14B 125.4(2)
C20 C15 C14B 118.3(2)
C14A C15 C14B 0.53(16)
C17 C16 C15 123.2(3)
C17 C16 H16 118.4
C15 C16 H16 118.4
C16 C17 C18 120.5(3)
C16 C17 H17 119.7
C18 C17 H17 119.7
N4 C18 C19 120.5(3)
N4 C18 C17 122.7(3)
C19 C18 C17 116.8(3)
C20 C19 C18 121.5(3)
C20 C19 H19 119.3
C18 C19 H19 119.3
O1 C20 C19 121.0(2)
O1 C20 C15 117.3(2)
C19 C20 C15 121.7(2)
C22 C21 N4 110.7(4)
C22 C21 H21A 109.5
N4 C21 H21A 109.5
C22 C21 H21B 109.5
N4 C21 H21B 109.5
H21A C21 H21B 108.1
C21 C22 H22A 109.5
C21 C22 H22B 109.5
H22A C22 H22B 109.5
C21 C22 H22C 109.5
H22A C22 H22C 109.5
H22B C22 H22C 109.5
C24 C23 N4 112.8(4)
C24 C23 H23A 109.0
N4 C23 H23A 109.0
C24 C23 H23B 109.0
N4 C23 H23B 109.0
H23A C23 H23B 107.8
C23 C24 H24A 109.5
C23 C24 H24B 109.5
H24A C24 H24B 109.5
C23 C24 H24C 109.5
H24A C24 H24C 109.5
H24B C24 H24C 109.5
C7B N1B C1B 104.1(12)
C6B N2B C7B 106.7(12)
C6B N2B C14B 122.8(9)
C7B N2B C14B 130.4(12)
C13B N3B C14B 119.9(7)
C13B N3B H3D 120.5
C14B N3B H3D 119.6
C2B C1B C6B 120.0
C2B C1B N1B 130.0(12)
C6B C1B N1B 109.9(12)
C1B C2B C3B 120.0
C1B C2B H2B 120.0
C3B C2B H2B 120.0
C4B C3B C2B 120.0
C4B C3B H3B 120.0
C2B C3B H3B 120.0
C3B C4B C5B 120.0
C3B C4B H4B 120.0
C5B C4B H4B 120.0
C6B C5B C4B 120.0
C6B C5B H5B 120.0
C4B C5B H5B 120.0
N2B C6B C5B 135.5(12)
N2B C6B C1B 104.5(12)
C5B C6B C1B 120.0
N1B C7B N2B 114.6(15)
N1B C7B C8B 130.6(18)
N2B C7B C8B 114.5(18)
C9B C8B C13B 120.0
C9B C8B C7B 120.8(14)
C13B C8B C7B 119.1(14)
C10B C9B C8B 120.0
C10B C9B H9B 120.0
C8B C9B H9B 120.0
C9B C10B C11B 120.0
C9B C10B H10B 120.0
C11B C10B H10B 120.0
C12B C11B C10B 120.0
C12B C11B H11B 120.0
C10B C11B H11B 120.0
C11B C12B C13B 120.0
C11B C12B H12B 120.0
C13B C12B H12B 120.0
C12B C13B C8B 120.0
C12B C13B N3B 118.8(11)
C8B C13B N3B 121.2(11)
N2B C14B N3B 106.0(5)
N2B C14B C15 111.2(3)
N3B C14B C15 107.0(3)
N2B C14B H14B 110.8
N3B C14B H14B 110.8
C15 C14B H14B 110.8

loop_
_geom_bond_atom_site_label_1
_geom_bond_atom_site_label_2
_geom_bond_distance
O1 C20 1.368(3)
O1 H1 0.8704
N1A C7A 1.351(9)
N1A C1A 1.377(6)
N2A C6A 1.348(6)
N2A C7A 1.350(11)
N2A C14A 1.467(5)
N3A C13A 1.399(5)
N3A C14A 1.478(5)
N3A H3C 0.9000
N4 C18 1.375(4)
N4 C21 1.479(5)
N4 C23 1.484(4)
C1A C2A 1.3900
C1A C6A 1.3900
C2A C3A 1.3900
C2A H2A 0.9300
C3A C4A 1.3900
C3A H3A 0.9300
C4A C5A 1.3900
C4A H4A 0.9300
C5A C6A 1.3900
C5A H5A 0.9300
C7A C8A 1.423(8)
C8A C9A 1.3900
C8A C13A 1.3900
C9A C10A 1.3900
C9A H9A 0.9300
C10A C11A 1.3900
C10A H10A 0.9300
C11A C12A 1.3900
C11A H11A 0.9300
C12A C13A 1.3900
C12A H12A 0.9300
C14A C15 1.504(5)
C14A H14A 0.9800
C15 C16 1.386(4)
C15 C20 1.392(3)
C15 C14B 1.512(3)
C16 C17 1.369(4)
C16 H16 0.9300
C17 C18 1.407(4)
C17 H17 0.9300
C18 C19 1.397(4)
C19 C20 1.382(4)
C19 H19 0.9300
C21 C22 1.426(6)
C21 H21A 0.9700
C21 H21B 0.9700
C22 H22A 0.9600
C22 H22B 0.9600
C22 H22C 0.9600
C23 C24 1.459(5)
C23 H23A 0.9700
C23 H23B 0.9700
C24 H24A 0.9600
C24 H24B 0.9600
C24 H24C 0.9600
N1B C7B 1.25(2)
N1B C1B 1.429(13)
N2B C6B 1.372(12)
N2B C7B 1.39(2)
N2B C14B 1.429(7)
N3B C13B 1.398(10)
N3B C14B 1.477(7)
N3B H3D 0.8999
C1B C2B 1.3900
C1B C6B 1.3900
C2B C3B 1.3900
C2B H2B 0.9300
C3B C4B 1.3900
C3B H3B 0.9300
C4B C5B 1.3900
C4B H4B 0.9300
C5B C6B 1.3900
C5B H5B 0.9300
C7B C8B 1.429(17)
C8B C9B 1.3900
C8B C13B 1.3900
C9B C10B 1.3900
C9B H9B 0.9300
C10B C11B 1.3900
C10B H10B 0.9300
C11B C12B 1.3900
C11B H11B 0.9300
C12B C13B 1.3900
C12B H12B 0.9300
C14B H14B 0.9800

loop_
_geom_torsion_atom_site_label_1
_geom_torsion_atom_site_label_2
_geom_torsion_atom_site_label_3
_geom_torsion_atom_site_label_4
_geom_torsion
C7A N1A C1A C2A 177.5(5)
C7A N1A C1A C6A 0.5(5)
N1A C1A C2A C3A -176.8(6)
C6A C1A C2A C3A 0.0
C1A C2A C3A C4A 0.0
C2A C3A C4A C5A 0.0
C3A C4A C5A C6A 0.0
C7A N2A C6A C5A -177.3(5)
C14A N2A C6A C5A 12.9(7)
C7A N2A C6A C1A -0.4(5)
C14A N2A C6A C1A -170.2(4)
C4A C5A C6A N2A 176.6(6)
C4A C5A C6A C1A 0.0
N1A C1A C6A N2A -0.1(4)
C2A C1A C6A N2A -177.5(4)
N1A C1A C6A C5A 177.4(4)
C2A C1A C6A C5A 0.0
C6A N2A C7A N1A 0.7(7)
C14A N2A C7A N1A 171.0(5)
C6A N2A C7A C8A -178.9(6)
C14A N2A C7A C8A -8.6(10)
C1A N1A C7A N2A -0.7(7)
C1A N1A C7A C8A 178.8(7)
N2A C7A C8A C9A 174.1(5)
N1A C7A C8A C9A -5.4(11)
N2A C7A C8A C13A -10.3(9)
N1A C7A C8A C13A 170.2(6)
C13A C8A C9A C10A 0.0
C7A C8A C9A C10A 175.4(6)
C8A C9A C10A C11A 0.0
C9A C10A C11A C12A 0.0
C10A C11A C12A C13A 0.0
C11A C12A C13A C8A 0.0
C11A C12A C13A N3A -176.0(5)
C9A C8A C13A C12A 0.0
C7A C8A C13A C12A -175.6(5)
C9A C8A C13A N3A 176.1(4)
C7A C8A C13A N3A 0.5(6)
C14A N3A C13A C12A -155.5(4)
C14A N3A C13A C8A 28.5(5)
C6A N2A C14A N3A -159.5(4)
C7A N2A C14A N3A 32.1(6)
C6A N2A C14A C15 75.2(5)
C7A N2A C14A C15 -93.1(6)
C13A N3A C14A N2A -42.2(5)
C13A N3A C14A C15 83.2(4)
N2A C14A C15 C16 16.2(5)
N3A C14A C15 C16 -104.6(4)
N2A C14A C15 C20 -161.5(3)
N3A C14A C15 C20 77.7(4)
N2A C14A C15 C14B -137(19)
N3A C14A C15 C14B 103(19)
C20 C15 C16 C17 0.9(4)
C14A C15 C16 C17 -176.9(3)
C14B C15 C16 C17 -176.6(2)
C15 C16 C17 C18 0.6(5)
C21 N4 C18 C19 160.5(3)
C23 N4 C18 C19 -13.5(5)
C21 N4 C18 C17 -20.3(6)
C23 N4 C18 C17 165.7(3)
C16 C17 C18 N4 178.4(3)
C16 C17 C18 C19 -2.3(5)
N4 C18 C19 C20 -178.1(3)
C17 C18 C19 C20 2.7(5)
C18 C19 C20 O1 178.1(3)
C18 C19 C20 C15 -1.3(5)
C16 C15 C20 O1 -180.0(2)
C14A C15 C20 O1 -2.1(4)
C14B C15 C20 O1 -2.3(4)
C16 C15 C20 C19 -0.5(4)
C14A C15 C20 C19 177.4(3)
C14B C15 C20 C19 177.1(2)
C18 N4 C21 C22 106.8(4)
C23 N4 C21 C22 -79.0(5)
C18 N4 C23 C24 91.0(4)
C21 N4 C23 C24 -83.3(4)
C7B N1B C1B C2B 177.7(11)
C7B N1B C1B C6B -4.3(11)
C6B C1B C2B C3B 0.0
N1B C1B C2B C3B 177.8(9)
C1B C2B C3B C4B 0.0
C2B C3B C4B C5B 0.0
C3B C4B C5B C6B 0.0
C7B N2B C6B C5B -179.2(10)
C14B N2B C6B C5B -2.2(13)
C7B N2B C6B C1B -0.9(10)
C14B N2B C6B C1B 176.2(6)
C4B C5B C6B N2B 178.1(12)
C4B C5B C6B C1B 0.0
C2B C1B C6B N2B -178.7(9)
N1B C1B C6B N2B 3.1(8)
C2B C1B C6B C5B 0.0
N1B C1B C6B C5B -178.2(7)
C1B N1B C7B N2B 3.9(16)
C1B N1B C7B C8B 177.0(15)
C6B N2B C7B N1B -2.1(16)
C14B N2B C7B N1B -178.8(9)
C6B N2B C7B C8B -176.3(11)
C14B N2B C7B C8B 6.9(19)
N1B C7B C8B C9B 14(2)
N2B C7B C8B C9B -172.6(9)
N1B C7B C8B C13B -167.8(14)
N2B C7B C8B C13B 5.3(17)
C13B C8B C9B C10B 0.0
C7B C8B C9B C10B 177.9(13)
C8B C9B C10B C11B 0.0
C9B C10B C11B C12B 0.0
C10B C11B C12B C13B 0.0
C11B C12B C13B C8B 0.0
C11B C12B C13B N3B 176.7(8)
C9B C8B C13B C12B 0.0
C7B C8B C13B C12B -177.9(13)
C9B C8B C13B N3B -176.7(9)
C7B C8B C13B N3B 5.4(12)
C14B N3B C13B C12B 155.5(7)
C14B N3B C13B C8B -27.8(9)
C6B N2B C14B N3B 158.2(7)
C7B N2B C14B N3B -25.5(12)
C6B N2B C14B C15 -85.8(7)
C7B N2B C14B C15 90.5(12)
C13B N3B C14B N2B 34.2(8)
C13B N3B C14B C15 -84.6(7)
C16 C15 C14B N2B -26.0(5)
C20 C15 C14B N2B 156.5(5)
C14A C15 C14B N2B 1(19)
C16 C15 C14B N3B 89.3(4)
C20 C15 C14B N3B -88.1(4)
C14A C15 C14B N3B 117(19)
